data_7035572
loop_
_publ_author_name
'George, Sheby Mary'
'Kim, Hyo-Suk'
'Oh, Hyun Ji'
'Lah, Myoung Soo'
'Jeon, Dong Ju'
'Park, Bo Keun'
'Han, Jeong Hwan'
'Kim, Chang Gyoun'
'Chung, Taek-Mo'

_publ_section_title
;
 Heteroleptic strontium complexes stabilized by donor-functionalized
 alkoxide and \b-diketonate ligands.
;
_journal_issue 31
_journal_name_full 'Dalton transactions (Cambridge, England : 2003)'
_journal_page_first 14042
_journal_page_last 14053
_journal_paper_doi 10.1039/c5dt01356a
_journal_volume 44
_journal_year 2015
_chemical_formula_sum 'C40 H80 N4 O6 Sr2'
_chemical_formula_weight 888.32
_chemical_name_systematic '[Sr(dmaemamp)(tmpd)]2'
_chemical_properties_physical 'Air-sensitive, Moisture-sensitive, Hygroscopic, Oxygen-sensitive'
_space_group_crystal_system triclinic
_space_group_IT_number 2
_space_group_name_Hall '-P 1'
_space_group_name_H-M_alt 'P -1'
_symmetry_space_group_name_Hall '-P 1'
_symmetry_space_group_name_H-M 'P -1'
_atom_sites_solution_hydrogens geom
_audit_creation_method SHELXL-2014/7
_audit_update_record
;
2015-04-02 deposited with the CCDC.
2015-06-26 downloaded from the CCDC.
;
_cell_angle_alpha 93.525(2)
_cell_angle_beta 105.381(2)
_cell_angle_gamma 108.420(2)
_cell_formula_units_Z 2
_cell_length_a 10.7509(4)
_cell_length_b 15.1148(6)
_cell_length_c 16.3750(7)
_cell_measurement_reflns_used 9923
_cell_measurement_temperature 100(2)
_cell_measurement_theta_max 27.97
_cell_measurement_theta_min 2.67
_cell_volume 2403.25(17)
_computing_cell_refinement 'Bruker SAINT'
_computing_data_collection 'Bruker APEX2'
_computing_data_reduction 'Bruker SAINT'
_computing_molecular_graphics 'Bruker SHELXTL'
_computing_publication_material 'Bruker SHELXTL'
_computing_structure_refinement 'SHELXL-2014/7 (Sheldrick, 2014)'
_computing_structure_solution 'SHELXS-97 (Sheldrick, 2008)'
_diffrn_ambient_temperature 100(2)
_diffrn_measured_fraction_theta_full 0.997
_diffrn_measured_fraction_theta_max 0.990
_diffrn_measurement_device_type 'Bruker APEX-II CCD'
_diffrn_measurement_method '\f and \w scans'
_diffrn_radiation_type MoK\a
_diffrn_radiation_wavelength 0.71073
_diffrn_reflns_av_R_equivalents 0.0545
_diffrn_reflns_av_unetI/netI 0.0495
_diffrn_reflns_laue_measured_fraction_full 0.997
_diffrn_reflns_laue_measured_fraction_max 0.990
_diffrn_reflns_limit_h_max 14
_diffrn_reflns_limit_h_min -14
_diffrn_reflns_limit_k_max 20
_diffrn_reflns_limit_k_min -20
_diffrn_reflns_limit_l_max 21
_diffrn_reflns_limit_l_min -21
_diffrn_reflns_number 62066
_diffrn_reflns_point_group_measured_fraction_full 0.997
_diffrn_reflns_point_group_measured_fraction_max 0.990
_diffrn_reflns_theta_full 25.242
_diffrn_reflns_theta_max 28.386
_diffrn_reflns_theta_min 1.438
_diffrn_source 'fine-focus sealed tube'
_exptl_absorpt_coefficient_mu 2.262
_exptl_absorpt_correction_T_max 0.6360
_exptl_absorpt_correction_T_min 0.6016
_exptl_absorpt_correction_type multi-scan
_exptl_absorpt_process_details 'Bruker SADABS'
_exptl_crystal_colour silver
_exptl_crystal_density_diffrn 1.228
_exptl_crystal_density_meas ?
_exptl_crystal_density_method 'not measured'
_exptl_crystal_description Block
_exptl_crystal_F_000 944
_exptl_crystal_recrystallization_method 'Re-crystallisation from solvent: hexane'
_exptl_crystal_size_max 0.250
_exptl_crystal_size_mid 0.250
_exptl_crystal_size_min 0.220
_refine_diff_density_max 2.890
_refine_diff_density_min -0.657
_refine_diff_density_rms 0.135
_refine_ls_extinction_method none
_refine_ls_goodness_of_fit_ref 1.225
_refine_ls_hydrogen_treatment constr
_refine_ls_matrix_type full
_refine_ls_number_parameters 545
_refine_ls_number_reflns 11941
_refine_ls_number_restraints 0
_refine_ls_restrained_S_all 1.225
_refine_ls_R_factor_all 0.0820
_refine_ls_R_factor_gt 0.0612
_refine_ls_shift/su_max 0.001
_refine_ls_shift/su_mean 0.000
_refine_ls_structure_factor_coef Fsqd
_refine_ls_weighting_details 'w=1/[\s^2^(Fo^2^)+(0.0715P)^2^+5.7314P] where P=(Fo^2^+2Fc^2^)/3'
_refine_ls_weighting_scheme calc
_refine_ls_wR_factor_gt 0.1602
_refine_ls_wR_factor_ref 0.1688
_reflns_Friedel_coverage 0.000
_reflns_number_gt 9377
_reflns_number_total 11941
_reflns_threshold_expression 'I > 2\s(I)'
_cod_data_source_file c5dt01356a2.cif
_cod_data_source_block 20130724LT_0m
_cod_depositor_comments
;
The following automatic conversions were performed:

'_exptl_crystal_density_meas' value 'none' was changed to '?' - the
value is perceived as not measured.

Automatic conversion script
Id: cif_fix_values 3271 2015-04-21 07:52:19Z andrius 

 Adding full bibliography for 7035567--7035572.cif.
;
_cod_database_code 7035572
_shelx_shelxl_version_number 2014/7
_shelx_space_group_comment
;
The symmetry employed for this shelxl refinement is uniquely defined
by the following loop, which should always be used as a source of
symmetry information in preference to the above space-group names.
They are only intended as comments.
;
_shelx_estimated_absorpt_t_min 0.602
_shelx_estimated_absorpt_t_max 0.636

loop_
_space_group_symop_operation_xyz
'x, y, z'
'-x, -y, -z'

loop_
_atom_site_label
_atom_site_type_symbol
_atom_site_fract_x
_atom_site_fract_y
_atom_site_fract_z
_atom_site_U_iso_or_equiv
_atom_site_adp_type
_atom_site_occupancy
_atom_site_site_symmetry_order
_atom_site_calc_flag
_atom_site_refinement_flags_posn
_atom_site_refinement_flags_adp
_atom_site_refinement_flags_occupancy
_atom_site_disorder_assembly
_atom_site_disorder_group
Sr1 Sr 0.37734(4) 0.92144(2) 0.04797(2) 0.01471(10) Uani 1 1 d . . . . .
O1 O 0.1653(3) 0.8009(2) 0.0564(2) 0.0258(7) Uani 1 1 d . . . . .
O2 O 0.3992(3) 0.7658(2) 0.0286(2) 0.0218(6) Uani 1 1 d . . . . .
O11 O 0.6197(3) 1.0173(2) 0.08222(18) 0.0182(6) Uani 1 1 d . . . . .
N2 N 0.5078(4) 0.9650(3) 0.2187(2) 0.0321(9) Uani 1 1 d . . . . .
C1 C 0.1157(4) 0.7118(3) 0.0404(3) 0.0230(9) Uani 1 1 d . . . . .
C2 C 0.1866(4) 0.6523(3) 0.0252(3) 0.0227(9) Uani 1 1 d . . . . .
H2 H 0.1394 0.5862 0.0179 0.027 Uiso 1 1 calc R U . . .
C3 C 0.3207(4) 0.6815(3) 0.0198(3) 0.0185(8) Uani 1 1 d . . . . .
C4 C -0.0342(5) 0.6670(3) 0.0372(4) 0.0335(12) Uani 1 1 d . . . . .
H4 H -0.0636 0.5972 0.0191 0.040 Uiso 1 1 calc R U . . .
C5 C -0.1239(6) 0.7062(5) -0.0284(4) 0.0517(16) Uani 1 1 d . . . . .
H5A H -0.2210 0.6716 -0.0354 0.078 Uiso 1 1 calc R U . . .
H5B H -0.1059 0.6990 -0.0835 0.078 Uiso 1 1 calc R U . . .
H5C H -0.1026 0.7733 -0.0083 0.078 Uiso 1 1 calc R U . . .
C6 C -0.0508(6) 0.6848(6) 0.1245(5) 0.0607(19) Uani 1 1 d . . . . .
H6A H 0.0052 0.6574 0.1654 0.091 Uiso 1 1 calc R U . . .
H6B H -0.1476 0.6557 0.1215 0.091 Uiso 1 1 calc R U . . .
H6C H -0.0208 0.7530 0.1434 0.091 Uiso 1 1 calc R U . . .
C7 C 0.3760(5) 0.6052(3) -0.0044(3) 0.0220(9) Uani 1 1 d . . . . .
H7 H 0.3333 0.5470 0.0185 0.026 Uiso 1 1 calc R U . . .
C8 C 0.5310(5) 0.6361(3) 0.0330(4) 0.0315(11) Uani 1 1 d . . . . .
H8A H 0.5740 0.6952 0.0139 0.047 Uiso 1 1 calc R U . . .
H8B H 0.5631 0.5871 0.0135 0.047 Uiso 1 1 calc R U . . .
H8C H 0.5560 0.6459 0.0958 0.047 Uiso 1 1 calc R U . . .
C9 C 0.3334(7) 0.5822(4) -0.1020(3) 0.0433(14) Uani 1 1 d . . . . .
H9A H 0.3695 0.6397 -0.1255 0.065 Uiso 1 1 calc R U . . .
H9B H 0.2328 0.5575 -0.1247 0.065 Uiso 1 1 calc R U . . .
H9C H 0.3703 0.5347 -0.1185 0.065 Uiso 1 1 calc R U . . .
N11 N 0.2862(6) 1.0392(4) 0.1318(4) 0.0493(13) Uani 0.583(11) 1 d . . P A 1
C111 C 0.329(2) 1.1265(17) 0.1152(14) 0.051(5) Uani 0.583(11) 1 d . . P A 1
H11A H 0.2884 1.1268 0.0541 0.076 Uiso 0.583(11) 1 calc R U P A 1
H11B H 0.4290 1.1501 0.1298 0.076 Uiso 0.583(11) 1 calc R U P A 1
H11C H 0.2996 1.1671 0.1495 0.076 Uiso 0.583(11) 1 calc R U P A 1
C121 C 0.1646(11) 1.0008(10) 0.1492(10) 0.070(5) Uani 0.583(11) 1 d . . P A 1
H12A H 0.1432 1.0507 0.1776 0.105 Uiso 0.583(11) 1 calc R U P A 1
H12B H 0.1722 0.9537 0.1870 0.105 Uiso 0.583(11) 1 calc R U P A 1
H12C H 0.0911 0.9704 0.0955 0.105 Uiso 0.583(11) 1 calc R U P A 1
C131 C 0.4051(9) 1.0813(6) 0.2248(6) 0.035(2) Uani 0.583(11) 1 d . . P A 1
H13A H 0.4881 1.1268 0.2162 0.042 Uiso 0.583(11) 1 calc R U P A 1
H13B H 0.3715 1.1156 0.2626 0.042 Uiso 0.583(11) 1 calc R U P A 1
C141 C 0.4386(6) 1.0126(5) 0.2632(4) 0.0514(17) Uani 0.583(11) 1 d . . P A 1
H14A H 0.3539 0.9648 0.2675 0.062 Uiso 0.583(11) 1 calc R U P A 1
H14B H 0.4995 1.0400 0.3223 0.062 Uiso 0.583(11) 1 calc R U P A 1
N12 N 0.2862(6) 1.0392(4) 0.1318(4) 0.0493(13) Uani 0.417(11) 1 d . . P A 2
C112 C 0.303(5) 1.133(3) 0.091(2) 0.076(11) Uani 0.417(11) 1 d . . P A 2
H11D H 0.2979 1.1816 0.1304 0.114 Uiso 0.417(11) 1 calc R U P A 2
H11E H 0.2299 1.1199 0.0366 0.114 Uiso 0.417(11) 1 calc R U P A 2
H11F H 0.3927 1.1541 0.0801 0.114 Uiso 0.417(11) 1 calc R U P A 2
C122 C 0.1187(12) 1.0036(9) 0.0770(9) 0.033(3) Uani 0.417(11) 1 d . . P A 2
H12D H 0.0793 0.9345 0.0697 0.049 Uiso 0.417(11) 1 calc R U P A 2
H12E H 0.1078 1.0237 0.0206 0.049 Uiso 0.417(11) 1 calc R U P A 2
H12F H 0.0711 1.0316 0.1087 0.049 Uiso 0.417(11) 1 calc R U P A 2
C132 C 0.2846(14) 1.0042(10) 0.2074(8) 0.038(4) Uani 0.417(11) 1 d . . P A 2
H13C H 0.2238 0.9372 0.1945 0.045 Uiso 0.417(11) 1 calc R U P A 2
H13D H 0.2472 1.0399 0.2413 0.045 Uiso 0.417(11) 1 calc R U P A 2
C142 C 0.4386(6) 1.0126(5) 0.2632(4) 0.0514(17) Uani 0.417(11) 1 d . . P A 2
H14C H 0.4958 1.0803 0.2803 0.062 Uiso 0.417(11) 1 calc R U P A 2
H14D H 0.4333 0.9856 0.3163 0.062 Uiso 0.417(11) 1 calc R U P A 2
C15 C 0.4930(7) 0.8724(4) 0.2445(4) 0.0493(16) Uani 1 1 d . . . . .
H15A H 0.5391 0.8407 0.2148 0.074 Uiso 1 1 calc R U . . .
H15B H 0.5347 0.8801 0.3066 0.074 Uiso 1 1 calc R U . . .
H15C H 0.3952 0.8342 0.2293 0.074 Uiso 1 1 calc R U . . .
C16 C 0.6541(5) 1.0253(3) 0.2344(3) 0.0277(10) Uani 1 1 d . . . . .
H16A H 0.7111 1.0096 0.2856 0.033 Uiso 1 1 calc R U . . .
H16B H 0.6627 1.0922 0.2476 0.033 Uiso 1 1 calc R U . . .
C17 C 0.7129(4) 1.0154(3) 0.1592(3) 0.0219(9) Uani 1 1 d . . . . .
C18 C 0.8478(5) 1.1015(4) 0.1768(3) 0.0318(11) Uani 1 1 d . . . . .
H18A H 0.9108 1.1011 0.2331 0.038 Uiso 1 1 calc R U . . .
H18B H 0.8924 1.0931 0.1326 0.038 Uiso 1 1 calc R U . . .
C19 C 0.8317(6) 1.1984(3) 0.1773(3) 0.0397(13) Uani 1 1 d . . . . .
H19A H 0.7504 1.1946 0.1306 0.060 Uiso 1 1 calc R U . . .
H19B H 0.9135 1.2444 0.1694 0.060 Uiso 1 1 calc R U . . .
H19C H 0.8207 1.2182 0.2323 0.060 Uiso 1 1 calc R U . . .
C20 C 0.7454(5) 0.9239(4) 0.1496(3) 0.0299(10) Uani 1 1 d . . . . .
H20A H 0.6572 0.8703 0.1318 0.036 Uiso 1 1 calc R U . . .
H20B H 0.7866 0.9252 0.1022 0.036 Uiso 1 1 calc R U . . .
C21 C 0.8408(7) 0.9031(4) 0.2278(4) 0.0501(16) Uani 1 1 d . . . . .
H21A H 0.9308 0.9536 0.2449 0.075 Uiso 1 1 calc R U . . .
H21B H 0.8516 0.8427 0.2132 0.075 Uiso 1 1 calc R U . . .
H21C H 0.8010 0.8998 0.2754 0.075 Uiso 1 1 calc R U . . .
Sr11 Sr 0.41422(4) 0.58262(2) 0.45599(2) 0.01609(11) Uani 1 1 d . . . . .
O21 O 0.5945(3) 0.7384(2) 0.4991(2) 0.0268(7) Uani 1 1 d . . . . .
O22 O 0.3039(3) 0.7031(2) 0.4520(2) 0.0282(7) Uani 1 1 d . . . . .
O31 O 0.5565(3) 0.4961(2) 0.42312(18) 0.0183(6) Uani 1 1 d . . . . .
C31 C 0.5987(4) 0.8220(3) 0.5161(3) 0.0204(8) Uani 1 1 d . . . . .
C32 C 0.4847(5) 0.8503(3) 0.5071(3) 0.0220(9) Uani 1 1 d . . . . .
H32 H 0.5025 0.9156 0.5233 0.026 Uiso 1 1 calc R U . . .
C33 C 0.3466(5) 0.7915(3) 0.4766(3) 0.0238(9) Uani 1 1 d . . . . .
C34 C 0.7421(5) 0.8972(3) 0.5478(3) 0.0264(10) Uani 1 1 d . . . . .
H34 H 0.7355 0.9549 0.5770 0.032 Uiso 1 1 calc R U . . .
C35 C 0.7919(6) 0.9226(4) 0.4710(4) 0.0428(13) Uani 1 1 d . . . . .
H35A H 0.8809 0.9742 0.4902 0.064 Uiso 1 1 calc R U . . .
H35B H 0.7250 0.9428 0.4305 0.064 Uiso 1 1 calc R U . . .
H35C H 0.8020 0.8674 0.4427 0.064 Uiso 1 1 calc R U . . .
C36 C 0.8423(6) 0.8645(4) 0.6112(4) 0.0414(13) Uani 1 1 d . . . . .
H36A H 0.8518 0.8088 0.5832 0.062 Uiso 1 1 calc R U . . .
H36B H 0.8080 0.8482 0.6600 0.062 Uiso 1 1 calc R U . . .
H36C H 0.9321 0.9152 0.6315 0.062 Uiso 1 1 calc R U . . .
C37 C 0.2368(5) 0.8367(3) 0.4717(4) 0.0355(12) Uani 1 1 d . . . . .
H37 H 0.2836 0.9050 0.4969 0.043 Uiso 1 1 calc R U . . .
C38 C 0.1568(6) 0.8295(4) 0.3781(4) 0.0465(15) Uani 1 1 d . . . . .
H38A H 0.2194 0.8638 0.3476 0.070 Uiso 1 1 calc R U . . .
H38B H 0.0849 0.8572 0.3750 0.070 Uiso 1 1 calc R U . . .
H38C H 0.1145 0.7630 0.3514 0.070 Uiso 1 1 calc R U . . .
C39 C 0.1423(7) 0.7905(5) 0.5228(5) 0.0531(17) Uani 1 1 d . . . . .
H39A H 0.0930 0.7239 0.4975 0.080 Uiso 1 1 calc R U . . .
H39B H 0.0761 0.8228 0.5216 0.080 Uiso 1 1 calc R U . . .
H39C H 0.1968 0.7949 0.5822 0.080 Uiso 1 1 calc R U . . .
N111 N 0.1557(4) 0.4729(3) 0.3593(3) 0.0321(9) Uani 0.577(10) 1 d . . P B 1
C411 C 0.0532(9) 0.4898(8) 0.4024(8) 0.046(3) Uani 0.577(10) 1 d . . P B 1
H41A H 0.0655 0.5572 0.4093 0.068 Uiso 0.577(10) 1 calc R U P B 1
H41B H 0.0694 0.4697 0.4589 0.068 Uiso 0.577(10) 1 calc R U P B 1
H41C H -0.0407 0.4535 0.3668 0.068 Uiso 0.577(10) 1 calc R U P B 1
C421 C 0.1524(11) 0.3755(7) 0.3680(7) 0.033(2) Uani 0.577(10) 1 d . . P B 1
H42A H 0.0646 0.3305 0.3312 0.050 Uiso 0.577(10) 1 calc R U P B 1
H42B H 0.1627 0.3664 0.4278 0.050 Uiso 0.577(10) 1 calc R U P B 1
H42C H 0.2279 0.3650 0.3508 0.050 Uiso 0.577(10) 1 calc R U P B 1
C431 C 0.1336(9) 0.4983(7) 0.2793(6) 0.034(2) Uani 0.577(10) 1 d . . P B 1
H43A H 0.1272 0.5622 0.2841 0.041 Uiso 0.577(10) 1 calc R U P B 1
H43B H 0.0435 0.4544 0.2423 0.041 Uiso 0.577(10) 1 calc R U P B 1
C441 C 0.2427(6) 0.4992(6) 0.2339(4) 0.0538(18) Uani 0.577(10) 1 d . . P B 1
H44A H 0.2333 0.4330 0.2161 0.065 Uiso 0.577(10) 1 calc R U P B 1
H44B H 0.2226 0.5275 0.1812 0.065 Uiso 0.577(10) 1 calc R U P B 1
N112 N 0.1557(4) 0.4729(3) 0.3593(3) 0.0321(9) Uani 0.423(10) 1 d . . P B 2
C412 C 0.0540(12) 0.5228(10) 0.3351(9) 0.039(4) Uani 0.423(10) 1 d . . P B 2
H41D H -0.0285 0.4811 0.2907 0.059 Uiso 0.423(10) 1 calc R U P B 2
H41E H 0.0950 0.5803 0.3130 0.059 Uiso 0.423(10) 1 calc R U P B 2
H41F H 0.0290 0.5397 0.3857 0.059 Uiso 0.423(10) 1 calc R U P B 2
C422 C 0.0994(19) 0.3903(11) 0.3914(10) 0.050(5) Uani 0.423(10) 1 d . . P B 2
H42D H 0.0804 0.4071 0.4445 0.075 Uiso 0.423(10) 1 calc R U P B 2
H42E H 0.1648 0.3566 0.4034 0.075 Uiso 0.423(10) 1 calc R U P B 2
H42F H 0.0137 0.3498 0.3489 0.075 Uiso 0.423(10) 1 calc R U P B 2
C432 C 0.1688(10) 0.4389(8) 0.2684(7) 0.024(3) Uani 0.423(10) 1 d . . P B 2
H43C H 0.2054 0.3865 0.2751 0.029 Uiso 0.423(10) 1 calc R U P B 2
H43D H 0.0749 0.4125 0.2276 0.029 Uiso 0.423(10) 1 calc R U P B 2
C442 C 0.2427(6) 0.4992(6) 0.2339(4) 0.0538(18) Uani 0.423(10) 1 d . . P B 2
H44C H 0.1976 0.5462 0.2181 0.065 Uiso 0.423(10) 1 calc R U P B 2
H44D H 0.2432 0.4661 0.1800 0.065 Uiso 0.423(10) 1 calc R U P B 2
C45 C 0.4298(7) 0.6474(5) 0.2651(4) 0.0483(16) Uani 1 1 d . . . . .
H45A H 0.5254 0.6815 0.2992 0.072 Uiso 1 1 calc R U . . .
H45B H 0.4222 0.6447 0.2039 0.072 Uiso 1 1 calc R U . . .
H45C H 0.3707 0.6802 0.2787 0.072 Uiso 1 1 calc R U . . .
C46 C 0.4771(5) 0.4992(3) 0.2721(3) 0.0247(9) Uani 1 1 d . . . . .
H46A H 0.5121 0.5210 0.2241 0.030 Uiso 1 1 calc R U . . .
H46B H 0.4214 0.4312 0.2545 0.030 Uiso 1 1 calc R U . . .
C47 C 0.6014(4) 0.5099(3) 0.3507(3) 0.0187(8) Uani 1 1 d . . . . .
C48 C 0.6643(5) 0.4353(4) 0.3326(3) 0.0294(10) Uani 1 1 d . . . . .
H48A H 0.6967 0.4478 0.2818 0.035 Uiso 1 1 calc R U . . .
H48B H 0.7460 0.4438 0.3819 0.035 Uiso 1 1 calc R U . . .
C49 C 0.5708(7) 0.3328(4) 0.3166(4) 0.0453(15) Uani 1 1 d . . . . .
H49A H 0.5193 0.3230 0.3584 0.068 Uiso 1 1 calc R U . . .
H49B H 0.6264 0.2918 0.3225 0.068 Uiso 1 1 calc R U . . .
H49C H 0.5064 0.3174 0.2585 0.068 Uiso 1 1 calc R U . . .
C50 C 0.7156(5) 0.6079(3) 0.3696(3) 0.0268(10) Uani 1 1 d . . . . .
H50A H 0.6791 0.6551 0.3891 0.032 Uiso 1 1 calc R U . . .
H50B H 0.7928 0.6073 0.4183 0.032 Uiso 1 1 calc R U . . .
C51 C 0.7740(6) 0.6426(4) 0.2974(3) 0.0400(13) Uani 1 1 d . . . . .
H51A H 0.8102 0.5968 0.2765 0.060 Uiso 1 1 calc R U . . .
H51B H 0.8481 0.7038 0.3190 0.060 Uiso 1 1 calc R U . . .
H51C H 0.7011 0.6495 0.2503 0.060 Uiso 1 1 calc R U . . .
N13 N 0.3863(4) 0.5507(3) 0.2851(2) 0.0309(9) Uani 1 1 d . . . . .

loop_
_atom_site_aniso_label
_atom_site_aniso_U_11
_atom_site_aniso_U_22
_atom_site_aniso_U_33
_atom_site_aniso_U_23
_atom_site_aniso_U_13
_atom_site_aniso_U_12
Sr1 0.01459(19) 0.01156(18) 0.01604(18) 0.00304(13) 0.00388(14) 0.00236(14)
O1 0.0216(16) 0.0152(14) 0.0429(19) 0.0042(13) 0.0165(14) 0.0039(12)
O2 0.0174(14) 0.0159(14) 0.0332(17) 0.0036(12) 0.0102(13) 0.0051(12)
O11 0.0149(14) 0.0204(14) 0.0152(13) 0.0053(11) 0.0019(11) 0.0025(11)
N2 0.032(2) 0.037(2) 0.0185(18) 0.0040(16) 0.0088(16) -0.0014(18)
C1 0.017(2) 0.020(2) 0.033(2) 0.0060(18) 0.0122(18) 0.0028(17)
C2 0.020(2) 0.0158(19) 0.033(2) 0.0064(17) 0.0107(18) 0.0045(16)
C3 0.021(2) 0.0165(19) 0.0172(19) 0.0034(15) 0.0040(16) 0.0076(16)
C4 0.023(2) 0.021(2) 0.059(3) 0.004(2) 0.023(2) 0.0045(19)
C5 0.021(3) 0.068(4) 0.057(4) 0.006(3) 0.012(3) 0.002(3)
C6 0.035(3) 0.092(5) 0.066(4) 0.034(4) 0.034(3) 0.016(3)
C7 0.027(2) 0.018(2) 0.028(2) 0.0073(17) 0.0133(18) 0.0105(17)
C8 0.029(2) 0.024(2) 0.051(3) 0.011(2) 0.018(2) 0.015(2)
C9 0.062(4) 0.046(3) 0.030(3) -0.003(2) 0.012(3) 0.032(3)
N11 0.065(3) 0.052(3) 0.060(3) 0.017(3) 0.036(3) 0.044(3)
C111 0.069(10) 0.036(8) 0.056(13) 0.003(8) 0.023(10) 0.027(7)
C121 0.029(6) 0.089(10) 0.084(10) -0.043(8) 0.010(6) 0.026(6)
C131 0.036(5) 0.032(5) 0.035(5) -0.009(4) 0.012(4) 0.010(4)
C141 0.043(3) 0.072(4) 0.028(3) -0.012(3) 0.018(2) 0.003(3)
N12 0.065(3) 0.052(3) 0.060(3) 0.017(3) 0.036(3) 0.044(3)
C112 0.14(3) 0.044(12) 0.043(15) 0.004(10) -0.004(14) 0.065(15)
C122 0.027(6) 0.034(7) 0.045(8) 0.007(6) 0.016(6) 0.017(5)
C132 0.040(8) 0.044(8) 0.038(7) -0.001(6) 0.018(6) 0.021(6)
C142 0.043(3) 0.072(4) 0.028(3) -0.012(3) 0.018(2) 0.003(3)
C15 0.052(4) 0.044(3) 0.028(3) 0.011(2) 0.009(3) -0.013(3)
C16 0.027(2) 0.030(2) 0.016(2) 0.0016(17) -0.0011(17) 0.0011(19)
C17 0.020(2) 0.021(2) 0.018(2) 0.0054(16) -0.0007(16) 0.0017(17)
C18 0.018(2) 0.036(3) 0.028(2) 0.007(2) -0.0018(18) -0.0018(19)
C19 0.045(3) 0.023(2) 0.030(3) 0.000(2) 0.001(2) -0.008(2)
C20 0.027(2) 0.031(3) 0.030(2) 0.007(2) 0.0022(19) 0.011(2)
C21 0.050(4) 0.043(3) 0.052(4) 0.013(3) -0.005(3) 0.024(3)
Sr11 0.0186(2) 0.01088(18) 0.01920(19) 0.00340(13) 0.00607(15) 0.00515(14)
O21 0.0206(15) 0.0147(14) 0.045(2) 0.0011(13) 0.0103(14) 0.0062(12)
O22 0.0239(16) 0.0147(15) 0.047(2) 0.0048(14) 0.0095(15) 0.0088(13)
O31 0.0227(15) 0.0193(14) 0.0186(14) 0.0059(11) 0.0109(12) 0.0104(12)
C31 0.023(2) 0.0163(19) 0.020(2) 0.0023(15) 0.0066(16) 0.0031(16)
C32 0.026(2) 0.0139(19) 0.027(2) 0.0029(16) 0.0072(18) 0.0084(17)
C33 0.027(2) 0.019(2) 0.031(2) 0.0071(17) 0.0099(19) 0.0124(18)
C34 0.023(2) 0.019(2) 0.034(2) 0.0025(18) 0.0038(19) 0.0070(18)
C35 0.029(3) 0.046(3) 0.048(3) 0.016(3) 0.013(2) 0.002(2)
C36 0.037(3) 0.038(3) 0.037(3) 0.001(2) -0.006(2) 0.011(2)
C37 0.028(3) 0.019(2) 0.062(4) 0.006(2) 0.013(2) 0.011(2)
C38 0.036(3) 0.043(3) 0.063(4) 0.022(3) 0.009(3) 0.019(3)
C39 0.055(4) 0.059(4) 0.074(5) 0.018(3) 0.041(4) 0.039(3)
N111 0.0185(19) 0.029(2) 0.047(3) 0.0091(19) 0.0105(18) 0.0053(16)
C411 0.022(5) 0.056(7) 0.062(7) 0.021(5) 0.013(4) 0.015(4)
C421 0.032(5) 0.022(4) 0.032(5) 0.002(4) -0.001(4) -0.001(4)
C431 0.019(4) 0.040(5) 0.041(5) 0.011(4) 0.002(4) 0.012(4)
C441 0.031(3) 0.102(6) 0.025(3) -0.005(3) -0.004(2) 0.032(3)
N112 0.0185(19) 0.029(2) 0.047(3) 0.0091(19) 0.0105(18) 0.0053(16)
C412 0.019(6) 0.050(8) 0.043(8) -0.005(6) 0.005(5) 0.012(5)
C422 0.052(10) 0.034(8) 0.039(8) 0.004(6) 0.014(7) -0.018(7)
C432 0.012(5) 0.024(6) 0.031(6) -0.001(4) 0.001(4) 0.005(4)
C442 0.031(3) 0.102(6) 0.025(3) -0.005(3) -0.004(2) 0.032(3)
C45 0.073(4) 0.058(4) 0.038(3) 0.023(3) 0.021(3) 0.049(4)
C46 0.023(2) 0.031(2) 0.019(2) 0.0031(18) 0.0078(17) 0.0080(19)
C47 0.020(2) 0.019(2) 0.0191(19) 0.0041(16) 0.0094(16) 0.0073(16)
C48 0.036(3) 0.037(3) 0.021(2) 0.0034(19) 0.0087(19) 0.020(2)
C49 0.076(4) 0.029(3) 0.037(3) -0.001(2) 0.018(3) 0.026(3)
C50 0.022(2) 0.028(2) 0.028(2) 0.0054(18) 0.0090(18) 0.0023(18)
C51 0.035(3) 0.043(3) 0.034(3) 0.007(2) 0.018(2) -0.003(2)
N13 0.028(2) 0.050(3) 0.0211(19) 0.0084(18) 0.0047(16) 0.023(2)

loop_
_atom_type_symbol
_atom_type_description
_atom_type_scat_dispersion_real
_atom_type_scat_dispersion_imag
_atom_type_scat_source
C C 0.0033 0.0016 'International Tables Vol C Tables 4.2.6.8 and 6.1.1.4'
H H 0.0000 0.0000 'International Tables Vol C Tables 4.2.6.8 and 6.1.1.4'
N N 0.0061 0.0033 'International Tables Vol C Tables 4.2.6.8 and 6.1.1.4'
O O 0.0106 0.0060 'International Tables Vol C Tables 4.2.6.8 and 6.1.1.4'
Sr Sr -1.5307 3.2498 'International Tables Vol C Tables 4.2.6.8 and 6.1.1.4'

loop_
_geom_angle_atom_site_label_1
_geom_angle_atom_site_label_2
_geom_angle_atom_site_label_3
_geom_angle
_geom_angle_site_symmetry_1
_geom_angle_site_symmetry_3
O11 Sr1 O11 79.28(10) 2_675 .
O11 Sr1 O2 106.89(10) 2_675 .
O11 Sr1 O2 98.22(10) . .
O11 Sr1 O1 119.59(10) 2_675 .
O11 Sr1 O1 160.11(10) . .
O2 Sr1 O1 71.39(10) . .
O11 Sr1 N2 141.30(11) 2_675 .
O11 Sr1 N2 67.00(11) . .
O2 Sr1 N2 96.53(12) . .
O1 Sr1 N2 96.72(12) . .
O11 Sr1 N11 102.87(13) 2_675 .
O11 Sr1 N11 100.40(14) . .
O2 Sr1 N11 147.28(14) . .
O1 Sr1 N11 82.34(14) . .
N2 Sr1 N11 66.96(16) . .
O11 Sr1 N12 102.87(13) 2_675 .
O11 Sr1 N12 100.40(14) . .
O2 Sr1 N12 147.28(14) . .
O1 Sr1 N12 82.34(14) . .
N2 Sr1 N12 66.96(16) . .
O11 Sr1 Sr1 40.21(7) 2_675 2_675
O11 Sr1 Sr1 39.06(6) . 2_675
O2 Sr1 Sr1 106.28(7) . 2_675
O1 Sr1 Sr1 159.16(8) . 2_675
N2 Sr1 Sr1 104.11(9) . 2_675
N11 Sr1 Sr1 105.15(12) . 2_675
N12 Sr1 Sr1 105.15(12) . 2_675
C1 O1 Sr1 134.8(3) . .
C3 O2 Sr1 135.6(3) . .
C17 O11 Sr1 138.7(2) . 2_675
C17 O11 Sr1 120.2(2) . .
Sr1 O11 Sr1 100.72(10) 2_675 .
C15 N2 C142 109.5(5) . .
C15 N2 C141 109.5(5) . .
C15 N2 C16 112.8(4) . .
C142 N2 C16 110.8(4) . .
C141 N2 C16 110.8(4) . .
C15 N2 Sr1 102.7(3) . .
C142 N2 Sr1 111.1(3) . .
C141 N2 Sr1 111.1(3) . .
C16 N2 Sr1 109.7(3) . .
O1 C1 C2 125.5(4) . .
O1 C1 C4 116.2(4) . .
C2 C1 C4 118.3(4) . .
C3 C2 C1 125.8(4) . .
C3 C2 H2 117.1 . .
C1 C2 H2 117.1 . .
O2 C3 C2 126.0(4) . .
O2 C3 C7 116.2(4) . .
C2 C3 C7 117.7(4) . .
C6 C4 C1 110.4(5) . .
C6 C4 C5 110.6(5) . .
C1 C4 C5 109.9(4) . .
C6 C4 H4 108.7 . .
C1 C4 H4 108.7 . .
C5 C4 H4 108.7 . .
C4 C5 H5A 109.5 . .
C4 C5 H5B 109.5 . .
H5A C5 H5B 109.5 . .
C4 C5 H5C 109.5 . .
H5A C5 H5C 109.5 . .
H5B C5 H5C 109.5 . .
C4 C6 H6A 109.5 . .
C4 C6 H6B 109.5 . .
H6A C6 H6B 109.5 . .
C4 C6 H6C 109.5 . .
H6A C6 H6C 109.5 . .
H6B C6 H6C 109.5 . .
C8 C7 C9 110.6(4) . .
C8 C7 C3 111.8(4) . .
C9 C7 C3 108.5(4) . .
C8 C7 H7 108.6 . .
C9 C7 H7 108.6 . .
C3 C7 H7 108.6 . .
C7 C8 H8A 109.5 . .
C7 C8 H8B 109.5 . .
H8A C8 H8B 109.5 . .
C7 C8 H8C 109.5 . .
H8A C8 H8C 109.5 . .
H8B C8 H8C 109.5 . .
C7 C9 H9A 109.5 . .
C7 C9 H9B 109.5 . .
H9A C9 H9B 109.5 . .
C7 C9 H9C 109.5 . .
H9A C9 H9C 109.5 . .
H9B C9 H9C 109.5 . .
C111 N11 C121 122.5(12) . .
C111 N11 C131 85.3(11) . .
C121 N11 C131 106.5(8) . .
C111 N11 Sr1 112.0(10) . .
C121 N11 Sr1 118.1(6) . .
C131 N11 Sr1 104.9(4) . .
N11 C111 C131 54.0(8) . .
N11 C111 H11A 109.5 . .
C131 C111 H11A 160.5 . .
N11 C111 H11B 109.5 . .
C131 C111 H11B 71.8 . .
H11A C111 H11B 109.5 . .
N11 C111 H11C 109.5 . .
C131 C111 H11C 87.6 . .
H11A C111 H11C 109.5 . .
H11B C111 H11C 109.5 . .
N11 C121 H12A 109.5 . .
N11 C121 H12B 109.5 . .
H12A C121 H12B 109.5 . .
N11 C121 H12C 109.5 . .
H12A C121 H12C 109.5 . .
H12B C121 H12C 109.5 . .
C141 C131 N11 111.8(6) . .
C141 C131 C111 148.6(9) . .
N11 C131 C111 40.7(8) . .
C141 C131 H13A 109.3 . .
N11 C131 H13A 109.3 . .
C111 C131 H13A 77.0 . .
C141 C131 H13B 109.3 . .
N11 C131 H13B 109.3 . .
C111 C131 H13B 97.2 . .
H13A C131 H13B 107.9 . .
C131 C141 N2 114.2(6) . .
C131 C141 H14A 108.7 . .
N2 C141 H14A 108.7 . .
C131 C141 H14B 108.7 . .
N2 C141 H14B 108.7 . .
H14A C141 H14B 107.6 . .
C132 N12 C112 142.9(16) . .
C132 N12 C122 102.5(8) . .
C112 N12 C122 87.3(16) . .
C132 N12 Sr1 103.1(6) . .
C112 N12 Sr1 109.6(16) . .
C122 N12 Sr1 102.4(5) . .
N12 C112 H11D 109.5 . .
N12 C112 H11E 109.5 . .
H11D C112 H11E 109.5 . .
N12 C112 H11F 109.5 . .
H11D C112 H11F 109.5 . .
H11E C112 H11F 109.5 . .
N12 C122 H12D 109.5 . .
N12 C122 H12E 109.5 . .
H12D C122 H12E 109.5 . .
N12 C122 H12F 109.5 . .
H12D C122 H12F 109.5 . .
H12E C122 H12F 109.5 . .
N12 C132 C142 110.8(9) . .
N12 C132 H13C 109.5 . .
C142 C132 H13C 109.5 . .
N12 C132 H13D 109.5 . .
C142 C132 H13D 109.5 . .
H13C C132 H13D 108.1 . .
N2 C142 C132 114.9(6) . .
N2 C142 H14C 108.5 . .
C132 C142 H14C 108.5 . .
N2 C142 H14D 108.5 . .
C132 C142 H14D 108.5 . .
H14C C142 H14D 107.5 . .
N2 C15 H15A 109.5 . .
N2 C15 H15B 109.5 . .
H15A C15 H15B 109.5 . .
N2 C15 H15C 109.5 . .
H15A C15 H15C 109.5 . .
H15B C15 H15C 109.5 . .
N2 C16 C17 115.1(4) . .
N2 C16 H16A 108.5 . .
C17 C16 H16A 108.5 . .
N2 C16 H16B 108.5 . .
C17 C16 H16B 108.5 . .
H16A C16 H16B 107.5 . .
O11 C17 C20 108.1(3) . .
O11 C17 C16 109.9(4) . .
C20 C17 C16 113.5(4) . .
O11 C17 C18 109.3(3) . .
C20 C17 C18 109.0(4) . .
C16 C17 C18 107.0(4) . .
C19 C18 C17 116.0(4) . .
C19 C18 H18A 108.3 . .
C17 C18 H18A 108.3 . .
C19 C18 H18B 108.3 . .
C17 C18 H18B 108.3 . .
H18A C18 H18B 107.4 . .
C18 C19 H19A 109.5 . .
C18 C19 H19B 109.5 . .
H19A C19 H19B 109.5 . .
C18 C19 H19C 109.5 . .
H19A C19 H19C 109.5 . .
H19B C19 H19C 109.5 . .
C21 C20 C17 118.0(4) . .
C21 C20 H20A 107.8 . .
C17 C20 H20A 107.8 . .
C21 C20 H20B 107.8 . .
C17 C20 H20B 107.8 . .
H20A C20 H20B 107.1 . .
C20 C21 H21A 109.5 . .
C20 C21 H21B 109.5 . .
H21A C21 H21B 109.5 . .
C20 C21 H21C 109.5 . .
H21A C21 H21C 109.5 . .
H21B C21 H21C 109.5 . .
O31 Sr11 O31 79.67(10) 2_666 .
O31 Sr11 O21 106.11(11) 2_666 .
O31 Sr11 O21 96.81(10) . .
O31 Sr11 O22 119.68(11) 2_666 .
O31 Sr11 O22 159.23(11) . .
O21 Sr11 O22 71.65(10) . .
O31 Sr11 N112 101.07(12) 2_666 .
O31 Sr11 N112 103.18(12) . .
O21 Sr11 N112 148.67(12) . .
O22 Sr11 N112 81.57(12) . .
O31 Sr11 N111 101.07(12) 2_666 .
O31 Sr11 N111 103.18(12) . .
O21 Sr11 N111 148.67(12) . .
O22 Sr11 N111 81.57(12) . .
O31 Sr11 N13 138.92(11) 2_666 .
O31 Sr11 N13 66.67(11) . .
O21 Sr11 N13 100.82(13) . .
O22 Sr11 N13 97.87(12) . .
N112 Sr11 N13 66.49(13) . .
N111 Sr11 N13 66.49(13) . .
O31 Sr11 Sr11 40.52(7) 2_666 2_666
O31 Sr11 Sr11 39.16(7) . 2_666
O21 Sr11 Sr11 104.86(8) . 2_666
O22 Sr11 Sr11 159.27(9) . 2_666
N112 Sr11 Sr11 105.89(9) . 2_666
N111 Sr11 Sr11 105.89(9) . 2_666
N13 Sr11 Sr11 102.85(9) . 2_666
C31 O21 Sr11 135.6(3) . .
C33 O22 Sr11 134.6(3) . .
C47 O31 Sr11 140.3(2) . 2_666
C47 O31 Sr11 119.2(2) . .
Sr11 O31 Sr11 100.33(10) 2_666 .
O21 C31 C32 125.5(4) . .
O21 C31 C34 115.8(4) . .
C32 C31 C34 118.7(4) . .
C31 C32 C33 126.2(4) . .
C31 C32 H32 116.9 . .
C33 C32 H32 116.9 . .
O22 C33 C32 125.6(4) . .
O22 C33 C37 116.4(4) . .
C32 C33 C37 118.0(4) . .
C36 C34 C35 110.9(5) . .
C36 C34 C31 111.9(4) . .
C35 C34 C31 108.8(4) . .
C36 C34 H34 108.4 . .
C35 C34 H34 108.4 . .
C31 C34 H34 108.4 . .
C34 C35 H35A 109.5 . .
C34 C35 H35B 109.5 . .
H35A C35 H35B 109.5 . .
C34 C35 H35C 109.5 . .
H35A C35 H35C 109.5 . .
H35B C35 H35C 109.5 . .
C34 C36 H36A 109.5 . .
C34 C36 H36B 109.5 . .
H36A C36 H36B 109.5 . .
C34 C36 H36C 109.5 . .
H36A C36 H36C 109.5 . .
H36B C36 H36C 109.5 . .
C39 C37 C38 111.3(5) . .
C39 C37 C33 110.6(4) . .
C38 C37 C33 109.5(5) . .
C39 C37 H37 108.4 . .
C38 C37 H37 108.4 . .
C33 C37 H37 108.4 . .
C37 C38 H38A 109.5 . .
C37 C38 H38B 109.5 . .
H38A C38 H38B 109.5 . .
C37 C38 H38C 109.5 . .
H38A C38 H38C 109.5 . .
H38B C38 H38C 109.5 . .
C37 C39 H39A 109.5 . .
C37 C39 H39B 109.5 . .
H39A C39 H39B 109.5 . .
C37 C39 H39C 109.5 . .
H39A C39 H39C 109.5 . .
H39B C39 H39C 109.5 . .
C431 N111 C421 118.8(7) . .
C431 N111 C411 110.9(6) . .
C421 N111 C411 106.3(7) . .
C431 N111 Sr11 107.9(4) . .
C421 N111 Sr11 103.8(4) . .
C411 N111 Sr11 108.4(5) . .
N111 C411 H41A 109.5 . .
N111 C411 H41B 109.5 . .
H41A C411 H41B 109.5 . .
N111 C411 H41C 109.5 . .
H41A C411 H41C 109.5 . .
H41B C411 H41C 109.5 . .
N111 C421 H42A 109.5 . .
N111 C421 H42B 109.5 . .
H42A C421 H42B 109.5 . .
N111 C421 H42C 109.5 . .
H42A C421 H42C 109.5 . .
H42B C421 H42C 109.5 . .
N111 C431 C441 116.4(6) . .
N111 C431 H43A 108.2 . .
C441 C431 H43A 108.2 . .
N111 C431 H43B 108.2 . .
C441 C431 H43B 108.2 . .
H43A C431 H43B 107.3 . .
N13 C441 C431 115.6(5) . .
N13 C441 H44A 108.4 . .
C431 C441 H44A 108.4 . .
N13 C441 H44B 108.4 . .
C431 C441 H44B 108.4 . .
H44A C441 H44B 107.4 . .
C422 N112 C412 110.6(11) . .
C422 N112 C432 106.2(9) . .
C412 N112 C432 102.6(7) . .
C422 N112 Sr11 114.2(8) . .
C412 N112 Sr11 116.0(5) . .
C432 N112 Sr11 106.0(4) . .
N112 C412 H41D 109.5 . .
N112 C412 H41E 109.5 . .
H41D C412 H41E 109.5 . .
N112 C412 H41F 109.5 . .
H41D C412 H41F 109.5 . .
H41E C412 H41F 109.5 . .
N112 C422 H42D 109.5 . .
N112 C422 H42E 109.5 . .
H42D C422 H42E 109.5 . .
N112 C422 H42F 109.5 . .
H42D C422 H42F 109.5 . .
H42E C422 H42F 109.5 . .
C442 C432 N112 118.5(8) . .
C442 C432 H43C 107.7 . .
N112 C432 H43C 107.7 . .
C442 C432 H43D 107.7 . .
N112 C432 H43D 107.7 . .
H43C C432 H43D 107.1 . .
C432 C442 N13 117.2(7) . .
C432 C442 H44C 108.0 . .
N13 C442 H44C 108.0 . .
C432 C442 H44D 108.0 . .
N13 C442 H44D 108.0 . .
H44C C442 H44D 107.2 . .
N13 C45 H45A 109.5 . .
N13 C45 H45B 109.5 . .
H45A C45 H45B 109.5 . .
N13 C45 H45C 109.5 . .
H45A C45 H45C 109.5 . .
H45B C45 H45C 109.5 . .
N13 C46 C47 115.7(4) . .
N13 C46 H46A 108.4 . .
C47 C46 H46A 108.4 . .
N13 C46 H46B 108.4 . .
C47 C46 H46B 108.4 . .
H46A C46 H46B 107.4 . .
O31 C47 C48 110.2(3) . .
O31 C47 C50 108.4(3) . .
C48 C47 C50 107.7(4) . .
O31 C47 C46 109.2(3) . .
C48 C47 C46 108.3(3) . .
C50 C47 C46 113.2(4) . .
C49 C48 C47 116.5(4) . .
C49 C48 H48A 108.2 . .
C47 C48 H48A 108.2 . .
C49 C48 H48B 108.2 . .
C47 C48 H48B 108.2 . .
H48A C48 H48B 107.3 . .
C48 C49 H49A 109.5 . .
C48 C49 H49B 109.5 . .
H49A C49 H49B 109.5 . .
C48 C49 H49C 109.5 . .
H49A C49 H49C 109.5 . .
H49B C49 H49C 109.5 . .
C51 C50 C47 118.3(4) . .
C51 C50 H50A 107.7 . .
C47 C50 H50A 107.7 . .
C51 C50 H50B 107.7 . .
C47 C50 H50B 107.7 . .
H50A C50 H50B 107.1 . .
C50 C51 H51A 109.5 . .
C50 C51 H51B 109.5 . .
H51A C51 H51B 109.5 . .
C50 C51 H51C 109.5 . .
H51A C51 H51C 109.5 . .
H51B C51 H51C 109.5 . .
C442 N13 C45 109.6(5) . .
C441 N13 C45 109.6(5) . .
C442 N13 C46 111.1(4) . .
C441 N13 C46 111.1(4) . .
C45 N13 C46 112.5(4) . .
C442 N13 Sr11 112.0(3) . .
C441 N13 Sr11 112.0(3) . .
C45 N13 Sr11 102.2(3) . .
C46 N13 Sr11 109.1(3) . .

loop_
_geom_bond_atom_site_label_1
_geom_bond_atom_site_label_2
_geom_bond_distance
_geom_bond_site_symmetry_2
Sr1 O11 2.379(3) 2_675
Sr1 O11 2.438(3) .
Sr1 O2 2.447(3) .
Sr1 O1 2.471(3) .
Sr1 N2 2.707(4) .
Sr1 N11 2.744(4) .
Sr1 N12 2.744(4) .
Sr1 Sr1 3.7099(7) 2_675
O1 C1 1.264(5) .
O2 C3 1.261(5) .
O11 C17 1.395(5) .
O11 Sr1 2.379(3) 2_675
N2 C15 1.459(7) .
N2 C142 1.470(7) .
N2 C141 1.470(7) .
N2 C16 1.491(6) .
C1 C2 1.399(6) .
C1 C4 1.523(6) .
C2 C3 1.397(6) .
C2 H2 0.9500 .
C3 C7 1.530(6) .
C4 C6 1.505(9) .
C4 C5 1.525(8) .
C4 H4 1.0000 .
C5 H5A 0.9800 .
C5 H5B 0.9800 .
C5 H5C 0.9800 .
C6 H6A 0.9800 .
C6 H6B 0.9800 .
C6 H6C 0.9800 .
C7 C8 1.517(6) .
C7 C9 1.525(7) .
C7 H7 1.0000 .
C8 H8A 0.9800 .
C8 H8B 0.9800 .
C8 H8C 0.9800 .
C9 H9A 0.9800 .
C9 H9B 0.9800 .
C9 H9C 0.9800 .
N11 C111 1.32(2) .
N11 C121 1.365(13) .
N11 C131 1.641(10) .
C111 C131 2.02(2) .
C111 H11A 0.9800 .
C111 H11B 0.9800 .
C111 H11C 0.9800 .
C121 H12A 0.9800 .
C121 H12B 0.9800 .
C121 H12C 0.9800 .
C131 C141 1.341(11) .
C131 H13A 0.9900 .
C131 H13B 0.9900 .
C141 H14A 0.9900 .
C141 H14B 0.9900 .
N12 C132 1.377(14) .
N12 C112 1.58(3) .
N12 C122 1.675(14) .
C112 H11D 0.9800 .
C112 H11E 0.9800 .
C112 H11F 0.9800 .
C122 H12D 0.9800 .
C122 H12E 0.9800 .
C122 H12F 0.9800 .
C132 C142 1.626(15) .
C132 H13C 0.9900 .
C132 H13D 0.9900 .
C142 H14C 0.9900 .
C142 H14D 0.9900 .
C15 H15A 0.9800 .
C15 H15B 0.9800 .
C15 H15C 0.9800 .
C16 C17 1.545(6) .
C16 H16A 0.9900 .
C16 H16B 0.9900 .
C17 C20 1.538(7) .
C17 C18 1.555(6) .
C18 C19 1.527(7) .
C18 H18A 0.9900 .
C18 H18B 0.9900 .
C19 H19A 0.9800 .
C19 H19B 0.9800 .
C19 H19C 0.9800 .
C20 C21 1.531(7) .
C20 H20A 0.9900 .
C20 H20B 0.9900 .
C21 H21A 0.9800 .
C21 H21B 0.9800 .
C21 H21C 0.9800 .
Sr11 O31 2.372(3) 2_666
Sr11 O31 2.441(3) .
Sr11 O21 2.446(3) .
Sr11 O22 2.463(3) .
Sr11 N112 2.723(4) .
Sr11 N111 2.723(4) .
Sr11 N13 2.729(4) .
Sr11 Sr11 3.6960(7) 2_666
O21 C31 1.261(5) .
O22 C33 1.267(5) .
O31 C47 1.397(5) .
O31 Sr11 2.372(3) 2_666
C31 C32 1.396(6) .
C31 C34 1.528(6) .
C32 C33 1.400(6) .
C32 H32 0.9500 .
C33 C37 1.528(6) .
C34 C36 1.513(7) .
C34 C35 1.517(7) .
C34 H34 1.0000 .
C35 H35A 0.9800 .
C35 H35B 0.9800 .
C35 H35C 0.9800 .
C36 H36A 0.9800 .
C36 H36B 0.9800 .
C36 H36C 0.9800 .
C37 C39 1.514(8) .
C37 C38 1.524(8) .
C37 H37 1.0000 .
C38 H38A 0.9800 .
C38 H38B 0.9800 .
C38 H38C 0.9800 .
C39 H39A 0.9800 .
C39 H39B 0.9800 .
C39 H39C 0.9800 .
N111 C431 1.368(10) .
N111 C421 1.479(11) .
N111 C411 1.532(11) .
C411 H41A 0.9800 .
C411 H41B 0.9800 .
C411 H41C 0.9800 .
C421 H42A 0.9800 .
C421 H42B 0.9800 .
C421 H42C 0.9800 .
C431 C441 1.543(11) .
C431 H43A 0.9900 .
C431 H43B 0.9900 .
C441 N13 1.471(7) .
C441 H44A 0.9900 .
C441 H44B 0.9900 .
N112 C422 1.405(15) .
N112 C412 1.499(13) .
N112 C432 1.600(12) .
C412 H41D 0.9800 .
C412 H41E 0.9800 .
C412 H41F 0.9800 .
C422 H42D 0.9800 .
C422 H42E 0.9800 .
C422 H42F 0.9800 .
C432 C442 1.274(13) .
C432 H43C 0.9900 .
C432 H43D 0.9900 .
C442 N13 1.471(7) .
C442 H44C 0.9900 .
C442 H44D 0.9900 .
C45 N13 1.473(7) .
C45 H45A 0.9800 .
C45 H45B 0.9800 .
C45 H45C 0.9800 .
C46 N13 1.475(6) .
C46 C47 1.547(6) .
C46 H46A 0.9900 .
C46 H46B 0.9900 .
C47 C48 1.538(6) .
C47 C50 1.546(6) .
C48 C49 1.518(8) .
C48 H48A 0.9900 .
C48 H48B 0.9900 .
C49 H49A 0.9800 .
C49 H49B 0.9800 .
C49 H49C 0.9800 .
C50 C51 1.526(7) .
C50 H50A 0.9900 .
C50 H50B 0.9900 .
C51 H51A 0.9800 .
C51 H51B 0.9800 .
C51 H51C 0.9800 .

loop_
_geom_hbond_atom_site_label_D
_geom_hbond_atom_site_label_H
_geom_hbond_atom_site_label_A
_geom_hbond_distance_DH
_geom_hbond_distance_HA
_geom_hbond_distance_DA
_geom_hbond_angle_DHA
C50 H50A O21 0.99 2.64 3.558(6) 154.1
C122 H12D O1 0.98 2.49 3.267(12) 135.8
C50 H50A O21 0.99 2.64 3.558(6) 154.1
C122 H12D O1 0.98 2.49 3.267(12) 135.8
C50 H50A O21 0.99 2.64 3.558(6) 154.1
C122 H12D O1 0.98 2.49 3.267(12) 135.8
C50 H50A O21 0.99 2.64 3.558(6) 154.1
C122 H12D O1 0.98 2.49 3.267(12) 135.8
C50 H50A O21 0.99 2.64 3.558(6) 154.1
C122 H12D O1 0.98 2.49 3.267(12) 135.8
C50 H50A O21 0.99 2.64 3.558(6) 154.1
C122 H12D O1 0.98 2.49 3.267(12) 135.8
C50 H50A O21 0.99 2.64 3.558(6) 154.1

loop_
_geom_torsion_atom_site_label_1
_geom_torsion_atom_site_label_2
_geom_torsion_atom_site_label_3
_geom_torsion_atom_site_label_4
_geom_torsion
_geom_torsion_site_symmetry_1
Sr1 O1 C1 C2 12.0(7) .
Sr1 O1 C1 C4 -167.5(3) .
O1 C1 C2 C3 -4.3(8) .
C4 C1 C2 C3 175.2(4) .
Sr1 O2 C3 C2 -5.2(7) .
Sr1 O2 C3 C7 170.9(3) .
C1 C2 C3 O2 0.8(7) .
C1 C2 C3 C7 -175.2(4) .
O1 C1 C4 C6 -66.0(6) .
C2 C1 C4 C6 114.5(5) .
O1 C1 C4 C5 56.2(6) .
C2 C1 C4 C5 -123.3(5) .
O2 C3 C7 C8 31.9(5) .
C2 C3 C7 C8 -151.7(4) .
O2 C3 C7 C9 -90.4(5) .
C2 C3 C7 C9 86.1(5) .
C121 N11 C111 C131 106.6(11) .
Sr1 N11 C111 C131 -104.2(6) .
C111 N11 C131 C141 -160.6(12) .
C121 N11 C131 C141 76.8(9) .
Sr1 N11 C131 C141 -49.1(7) .
C121 N11 C131 C111 -122.6(12) .
Sr1 N11 C131 C111 111.6(10) .
N11 C131 C141 N2 67.0(8) .
C111 C131 C141 N2 42.5(19) .
C15 N2 C141 C131 -158.6(6) .
C16 N2 C141 C131 76.3(7) .
Sr1 N2 C141 C131 -45.9(7) .
C112 N12 C132 C142 -89(3) .
C122 N12 C132 C142 168.7(8) .
Sr1 N12 C132 C142 62.6(9) .
C15 N2 C142 C132 -97.9(8) .
C16 N2 C142 C132 137.1(7) .
Sr1 N2 C142 C132 14.9(8) .
N12 C132 C142 N2 -57.2(11) .
C15 N2 C16 C17 89.7(5) .
C142 N2 C16 C17 -147.1(5) .
C141 N2 C16 C17 -147.1(5) .
Sr1 N2 C16 C17 -24.2(5) .
Sr1 O11 C17 C20 -93.6(4) 2_675
Sr1 O11 C17 C20 77.4(4) .
Sr1 O11 C17 C16 142.1(3) 2_675
Sr1 O11 C17 C16 -46.9(4) .
Sr1 O11 C17 C18 24.9(6) 2_675
Sr1 O11 C17 C18 -164.1(3) .
N2 C16 C17 O11 45.8(5) .
N2 C16 C17 C20 -75.4(5) .
N2 C16 C17 C18 164.4(4) .
O11 C17 C18 C19 55.0(5) .
C20 C17 C18 C19 172.9(4) .
C16 C17 C18 C19 -64.0(5) .
O11 C17 C20 C21 -177.1(5) .
C16 C17 C20 C21 -54.9(6) .
C18 C17 C20 C21 64.2(6) .
Sr11 O21 C31 C32 -5.7(7) .
Sr11 O21 C31 C34 175.2(3) .
O21 C31 C32 C33 -1.2(8) .
C34 C31 C32 C33 177.9(4) .
Sr11 O22 C33 C32 8.4(7) .
Sr11 O22 C33 C37 -172.0(3) .
C31 C32 C33 O22 -0.3(8) .
C31 C32 C33 C37 -179.9(4) .
O21 C31 C34 C36 -42.0(6) .
C32 C31 C34 C36 138.8(5) .
O21 C31 C34 C35 80.8(5) .
C32 C31 C34 C35 -98.4(5) .
O22 C33 C37 C39 56.9(6) .
C32 C33 C37 C39 -123.4(5) .
O22 C33 C37 C38 -66.2(6) .
C32 C33 C37 C38 113.5(5) .
C421 N111 C431 C441 -65.3(10) .
C411 N111 C431 C441 171.1(7) .
Sr11 N111 C431 C441 52.4(8) .
N111 C431 C441 N13 -49.9(10) .
C422 N112 C432 C442 -165.7(12) .
C412 N112 C432 C442 78.2(10) .
Sr11 N112 C432 C442 -43.8(9) .
N112 C432 C442 N13 55.2(11) .
Sr11 O31 C47 C48 17.5(6) 2_666
Sr11 O31 C47 C48 -169.0(3) .
Sr11 O31 C47 C50 -100.1(4) 2_666
Sr11 O31 C47 C50 73.4(4) .
Sr11 O31 C47 C46 136.3(3) 2_666
Sr11 O31 C47 C46 -50.2(4) .
N13 C46 C47 O31 47.4(5) .
N13 C46 C47 C48 167.4(4) .
N13 C46 C47 C50 -73.4(5) .
O31 C47 C48 C49 59.1(5) .
C50 C47 C48 C49 177.1(4) .
C46 C47 C48 C49 -60.2(5) .
O31 C47 C50 C51 -175.5(4) .
C48 C47 C50 C51 65.3(5) .
C46 C47 C50 C51 -54.3(6) .
C432 C442 N13 C45 -146.2(8) .
C432 C442 N13 C46 88.8(8) .
C432 C442 N13 Sr11 -33.5(9) .
C431 C441 N13 C45 -96.0(7) .
C431 C441 N13 C46 139.0(6) .
C431 C441 N13 Sr11 16.7(8) .
C47 C46 N13 C442 -147.3(4) .
C47 C46 N13 C441 -147.3(4) .
C47 C46 N13 C45 89.4(5) .
C47 C46 N13 Sr11 -23.3(5) .
